data_2222698
loop_
_publ_author_name
'Wang, Zhi-Hua'
'Shi, Jian-Wu'
'Zhu, Sheng'
'Wang, Hua'

_publ_section_title
;
 1(2,3),2(3,2),3(2,3),4(3,2)-Tetrakis(1-benzothiophena)cyclotetraphane
 benzene sesquisolvate
;
_journal_coeditor_code HB2996
_journal_issue 8
_journal_name_full 'Acta Crystallographica Section E'
_journal_page_first o1841
_journal_paper_doi 10.1107/S1600536809026178
_journal_volume 65
_journal_year 2009
_chemical_formula_iupac 'C32 H16 S4 , 1.5C6H6'
_chemical_formula_moiety 'C41 H25 S4'
_chemical_formula_sum 'C41 H25 S4'
_chemical_formula_weight 645.85
_chemical_name_common
;
Cycloocta[l,2-<i>b</i>:4,3-<i>b</i>':5,6-<i>b</i>'':8,7-
<i>b</i>''']tetrathionaphthene benzene sesquisolvate
;
_chemical_name_systematic
;
1(2,3),2(3,2),3(2,3),4(3,2)-\
Tetrakis(1-benzothiophena)cyclotetraphane benzene sesquisolvate
;
_space_group_IT_number 2
_symmetry_cell_setting triclinic
_symmetry_space_group_name_Hall '-P 1'
_symmetry_space_group_name_H-M 'P -1'
_atom_sites_solution_hydrogens geom
_atom_sites_solution_primary direct
_atom_sites_solution_secondary difmap
_audit_creation_method SHELXL-97
_cell_angle_alpha 65.6740(10)
_cell_angle_beta 84.6460(10)
_cell_angle_gamma 81.9550(10)
_cell_formula_units_Z 2
_cell_length_a 9.5167(10)
_cell_length_b 13.3035(14)
_cell_length_c 13.9186(15)
_cell_measurement_reflns_used 3538
_cell_measurement_temperature 294(2)
_cell_measurement_theta_max 0.00
_cell_measurement_theta_min 0.00
_cell_volume 1588.7(3)
_computing_cell_refinement 'SAINT (Bruker, 2001)'
_computing_data_collection 'SMART (Bruker, 2001)'
_computing_data_reduction 'SAINT (Bruker, 2001)'
_computing_molecular_graphics 'SHELXTL (Sheldrick, 2008)'
_computing_publication_material 'SHELXTL (Sheldrick, 2008)'
_computing_structure_refinement 'SHELXL97 (Sheldrick, 2008)'
_computing_structure_solution 'SHELXS97 (Sheldrick, 2008)'
_diffrn_ambient_temperature 294(2)
_diffrn_measured_fraction_theta_full 0.994
_diffrn_measured_fraction_theta_max 0.994
_diffrn_measurement_device_type 'Bruker SMART CCD'
_diffrn_measurement_method \w
_diffrn_radiation_monochromator graphite
_diffrn_radiation_source 'fine-focus sealed tube'
_diffrn_radiation_type MoK\a
_diffrn_radiation_wavelength 0.71073
_diffrn_reflns_av_R_equivalents 0.0207
_diffrn_reflns_av_sigmaI/netI 0.0331
_diffrn_reflns_limit_h_max 11
_diffrn_reflns_limit_h_min -11
_diffrn_reflns_limit_k_max 16
_diffrn_reflns_limit_k_min -16
_diffrn_reflns_limit_l_max 16
_diffrn_reflns_limit_l_min -16
_diffrn_reflns_number 11927
_diffrn_reflns_theta_full 25.50
_diffrn_reflns_theta_max 25.50
_diffrn_reflns_theta_min 2.59
_diffrn_standards_number 0
_exptl_absorpt_coefficient_mu 0.329
_exptl_absorpt_correction_T_max 0.952
_exptl_absorpt_correction_T_min 0.877
_exptl_absorpt_correction_type multi-scan
_exptl_absorpt_process_details '(SADABS; Bruker, 2001)'
_exptl_crystal_colour yellow
_exptl_crystal_density_diffrn 1.350
_exptl_crystal_density_method 'not measured'
_exptl_crystal_description block
_exptl_crystal_F_000 670
_exptl_crystal_size_max 0.41
_exptl_crystal_size_mid 0.25
_exptl_crystal_size_min 0.15
_refine_diff_density_max 0.591
_refine_diff_density_min -0.410
_refine_ls_extinction_method none
_refine_ls_goodness_of_fit_ref 1.039
_refine_ls_hydrogen_treatment constr
_refine_ls_matrix_type full
_refine_ls_number_parameters 394
_refine_ls_number_reflns 5873
_refine_ls_number_restraints 0
_refine_ls_restrained_S_all 1.039
_refine_ls_R_factor_all 0.0591
_refine_ls_R_factor_gt 0.0455
_refine_ls_shift/su_max 0.001
_refine_ls_shift/su_mean 0.000
_refine_ls_structure_factor_coef Fsqd
_refine_ls_weighting_details 'calc w=1/[\s^2^(Fo^2^)+(0.0507P)^2^+1.0002P] where P=(Fo^2^+2Fc^2^)/3'
_refine_ls_weighting_scheme calc
_refine_ls_wR_factor_gt 0.1104
_refine_ls_wR_factor_ref 0.1206
_reflns_number_gt 4670
_reflns_number_total 5873
_reflns_threshold_expression I>2\s(I)
_cod_data_source_file hb2996.cif
_cod_data_source_block I
_cod_depositor_comments
;
The following automatic conversions were performed:
'_symmetry_cell_setting' value 'Triclinic' changed to 'triclinic'
according to '/home/saulius/struct/CIF-dictionaries/cif_core.dic'
dictionary named 'cif_core.dic' version 2.4.1 from 2010-06-29.

Automatic conversion script
Id: cif_fix_enum 1527 2010-12-29 10:47:43Z saulius 

The following automatic conversions were performed:

'_symmetry_cell_setting' value 'Triclinic' changed to 'triclinic'
according to /home/saulius/struct/CIF-dictionaries/cif_core.dic
dictionary named 'cif_core.dic' version 2.4.1 from 2010-06-29.

Automatic conversion script
Id: cif_fix_values 1715 2011-07-08 13:25:40Z adriana 
;
_cod_database_code 2222698
_cod_database_fobs_code 2222698

loop_
_symmetry_equiv_pos_as_xyz
'x, y, z'
'-x, -y, -z'

loop_
_atom_site_type_symbol
_atom_site_label
_atom_site_fract_x
_atom_site_fract_y
_atom_site_fract_z
_atom_site_U_iso_or_equiv
_atom_site_adp_type
_atom_site_calc_flag
_atom_site_refinement_flags
_atom_site_occupancy
_atom_site_disorder_assembly
_atom_site_disorder_group
C C1 0.1068(3) 0.6386(2) 0.2230(2) 0.0397(6) Uani d . 1 . .
C C2 0.0961(3) 0.5385(2) 0.2153(3) 0.0535(7) Uani d . 1 . .
H H2 0.0810 0.5372 0.1507 0.064 Uiso calc R 1 . .
C C3 0.1082(3) 0.4420(2) 0.3052(3) 0.0576(8) Uani d . 1 . .
H H3 0.1015 0.3747 0.3013 0.069 Uiso calc R 1 . .
C C4 0.1304(3) 0.4435(2) 0.4019(2) 0.0518(7) Uani d . 1 . .
H H4 0.1388 0.3773 0.4617 0.062 Uiso calc R 1 . .
C C5 0.1400(3) 0.5421(2) 0.4101(2) 0.0423(6) Uani d . 1 . .
H H5 0.1547 0.5423 0.4751 0.051 Uiso calc R 1 . .
C C6 0.1276(2) 0.6421(2) 0.31980(19) 0.0344(5) Uani d . 1 . .
C C7 0.1259(2) 0.75439(19) 0.31116(18) 0.0319(5) Uani d . 1 . .
C C8 0.1456(2) 0.78278(18) 0.40068(18) 0.0321(5) Uani d . 1 . .
C C9 0.2687(2) 0.74267(19) 0.46507(18) 0.0347(5) Uani d . 1 . .
C C10 0.3936(3) 0.6788(2) 0.4529(2) 0.0440(6) Uani d . 1 . .
H H10 0.4040 0.6542 0.3988 0.053 Uiso calc R 1 . .
C C11 0.5009(3) 0.6526(2) 0.5222(2) 0.0521(7) Uani d . 1 . .
H H11 0.5836 0.6094 0.5150 0.063 Uiso calc R 1 . .
C C12 0.4870(3) 0.6902(2) 0.6029(2) 0.0524(7) Uani d . 1 . .
H H12 0.5608 0.6719 0.6486 0.063 Uiso calc R 1 . .
C C13 0.3664(3) 0.7535(2) 0.6163(2) 0.0475(7) Uani d . 1 . .
H H13 0.3576 0.7785 0.6700 0.057 Uiso calc R 1 . .
C C14 0.2573(3) 0.7792(2) 0.54677(19) 0.0380(6) Uani d . 1 . .
C C15 0.0472(3) 0.84729(19) 0.43395(18) 0.0332(5) Uani d . 1 . .
C C16 -0.0901(2) 0.90222(18) 0.38884(18) 0.0323(5) Uani d . 1 . .
C C17 -0.1138(2) 0.97723(18) 0.28804(18) 0.0326(5) Uani d . 1 . .
C C18 -0.2632(3) 1.01481(19) 0.27136(19) 0.0358(5) Uani d . 1 . .
C C19 -0.3476(3) 0.9663(2) 0.3631(2) 0.0398(6) Uani d . 1 . .
C C20 -0.4957(3) 0.9883(2) 0.3643(3) 0.0529(7) Uani d . 1 . .
H H20 -0.5503 0.9551 0.4256 0.063 Uiso calc R 1 . .
C C21 -0.5581(3) 1.0605(3) 0.2721(3) 0.0611(8) Uani d . 1 . .
H H21 -0.6563 1.0774 0.2714 0.073 Uiso calc R 1 . .
C C22 -0.4768(3) 1.1085(3) 0.1800(3) 0.0592(8) Uani d . 1 . .
H H22 -0.5216 1.1562 0.1184 0.071 Uiso calc R 1 . .
C C23 -0.3308(3) 1.0868(2) 0.1784(2) 0.0469(6) Uani d . 1 . .
H H23 -0.2777 1.1197 0.1163 0.056 Uiso calc R 1 . .
C C24 0.0004(2) 1.01805(19) 0.20673(18) 0.0338(5) Uani d . 1 . .
C C25 0.0249(3) 1.1333(2) 0.15376(18) 0.0362(5) Uani d . 1 . .
C C26 -0.0462(3) 1.2254(2) 0.1694(2) 0.0448(6) Uani d . 1 . .
H H26 -0.1216 1.2167 0.2187 0.054 Uiso calc R 1 . .
C C27 -0.0033(4) 1.3285(2) 0.1110(2) 0.0567(8) Uani d . 1 . .
H H27 -0.0507 1.3899 0.1208 0.068 Uiso calc R 1 . .
C C28 0.1104(4) 1.3430(2) 0.0372(3) 0.0626(9) Uani d . 1 . .
H H28 0.1383 1.4135 -0.0007 0.075 Uiso calc R 1 . .
C C29 0.1816(3) 1.2545(2) 0.0197(2) 0.0532(7) Uani d . 1 . .
H H29 0.2564 1.2643 -0.0301 0.064 Uiso calc R 1 . .
C C30 0.1387(3) 1.1492(2) 0.07885(19) 0.0407(6) Uani d . 1 . .
C C31 0.0942(3) 0.9515(2) 0.17253(18) 0.0355(5) Uani d . 1 . .
C C32 0.1042(2) 0.83069(19) 0.21043(18) 0.0339(5) Uani d . 1 . .
C C33 0.2633(3) 0.3588(4) 0.7185(2) 0.1020(15) Uani d G 1 . .
H H33 0.1831 0.3940 0.6795 0.122 Uiso calc R 1 . .
C C34 0.3502(5) 0.4197(2) 0.7428(3) 0.1141(19) Uani d G 1 . .
H H34 0.3282 0.4961 0.7200 0.137 Uiso calc R 1 . .
C C35 0.4697(4) 0.3670(4) 0.8010(3) 0.118(2) Uani d G 1 . .
H H35 0.5277 0.4081 0.8172 0.142 Uiso calc R 1 . .
C C36 0.5032(3) 0.2531(4) 0.8351(2) 0.1134(18) Uani d G 1 . .
H H36 0.5837 0.2179 0.8737 0.136 Uiso calc R 1 . .
C C37 0.4159(5) 0.1920(2) 0.8112(3) 0.1136(18) Uani d G 1 . .
H H37 0.4373 0.1155 0.8345 0.136 Uiso calc R 1 . .
C C38 0.2969(4) 0.2450(4) 0.7526(3) 0.1034(16) Uani d G 1 . .
H H38 0.2391 0.2039 0.7360 0.124 Uiso calc R 1 . .
C C39 0.4111(5) 0.4474(5) 0.0892(4) 0.1025(15) Uani d . 1 . .
H H39 0.3517 0.4117 0.1468 0.123 Uiso calc R 1 . .
C C40 0.5457(6) 0.4043(3) 0.0777(4) 0.0949(14) Uani d . 1 . .
H H40 0.5791 0.3391 0.1330 0.114 Uiso calc R 1 . .
C C41 0.6349(5) 0.4453(5) -0.0039(5) 0.1049(15) Uani d . 1 . .
H H41 0.7238 0.4075 -0.0073 0.126 Uiso calc R 1 . .
S S1 0.08749(7) 0.77085(6) 0.12239(5) 0.04378(18) Uani d . 1 . .
S S2 0.09726(7) 0.86121(6) 0.54491(5) 0.04315(18) Uani d . 1 . .
S S3 -0.24494(7) 0.87555(5) 0.46789(5) 0.04184(18) Uani d . 1 . .
S S4 0.21218(7) 1.02532(6) 0.07232(5) 0.04525(18) Uani d . 1 . .

loop_
_atom_site_aniso_label
_atom_site_aniso_U_11
_atom_site_aniso_U_22
_atom_site_aniso_U_33
_atom_site_aniso_U_12
_atom_site_aniso_U_13
_atom_site_aniso_U_23
C1 0.0360(13) 0.0424(14) 0.0456(15) -0.0014(11) -0.0032(11) -0.0235(12)
C2 0.0588(18) 0.0521(18) 0.0627(19) -0.0048(14) -0.0055(15) -0.0361(16)
C3 0.0627(19) 0.0404(16) 0.079(2) -0.0048(14) -0.0038(16) -0.0334(16)
C4 0.0505(17) 0.0332(14) 0.0655(19) -0.0007(12) -0.0030(14) -0.0150(13)
C5 0.0404(14) 0.0366(14) 0.0457(15) 0.0000(11) -0.0030(11) -0.0136(12)
C6 0.0302(12) 0.0353(13) 0.0400(13) -0.0012(10) -0.0030(10) -0.0180(11)
C7 0.0289(12) 0.0340(12) 0.0335(12) 0.0007(9) -0.0036(9) -0.0150(10)
C8 0.0369(13) 0.0277(12) 0.0294(12) -0.0030(10) -0.0037(10) -0.0089(10)
C9 0.0361(13) 0.0332(13) 0.0313(12) -0.0042(10) -0.0038(10) -0.0088(10)
C10 0.0386(14) 0.0479(15) 0.0423(15) 0.0001(12) -0.0018(11) -0.0167(12)
C11 0.0365(15) 0.0588(18) 0.0518(17) 0.0031(13) -0.0085(12) -0.0142(14)
C12 0.0424(16) 0.0625(19) 0.0447(16) -0.0080(14) -0.0149(12) -0.0107(14)
C13 0.0498(16) 0.0538(17) 0.0402(15) -0.0083(13) -0.0102(12) -0.0179(13)
C14 0.0419(14) 0.0351(13) 0.0342(13) -0.0050(11) -0.0045(11) -0.0104(11)
C15 0.0394(13) 0.0300(12) 0.0282(12) -0.0045(10) -0.0028(10) -0.0093(10)
C16 0.0365(13) 0.0274(12) 0.0329(12) -0.0015(10) -0.0015(10) -0.0128(10)
C17 0.0367(13) 0.0256(12) 0.0359(13) -0.0017(10) -0.0040(10) -0.0129(10)
C18 0.0377(13) 0.0281(12) 0.0420(14) -0.0016(10) -0.0044(11) -0.0146(11)
C19 0.0383(14) 0.0335(13) 0.0470(15) -0.0005(11) -0.0032(11) -0.0164(12)
C20 0.0386(15) 0.0533(17) 0.0676(19) -0.0058(13) 0.0030(14) -0.0260(15)
C21 0.0336(15) 0.064(2) 0.082(2) 0.0037(14) -0.0114(15) -0.0259(18)
C22 0.0475(17) 0.0550(18) 0.068(2) 0.0022(14) -0.0223(15) -0.0157(16)
C23 0.0462(16) 0.0415(15) 0.0473(16) -0.0028(12) -0.0099(12) -0.0113(12)
C24 0.0354(13) 0.0314(12) 0.0315(12) -0.0040(10) -0.0074(10) -0.0082(10)
C25 0.0399(13) 0.0333(13) 0.0312(12) -0.0045(10) -0.0107(10) -0.0069(10)
C26 0.0528(16) 0.0352(14) 0.0433(15) -0.0032(12) -0.0115(12) -0.0113(12)
C27 0.074(2) 0.0338(15) 0.0590(19) -0.0044(14) -0.0219(16) -0.0124(14)
C28 0.073(2) 0.0376(16) 0.065(2) -0.0198(15) -0.0213(17) -0.0003(15)
C29 0.0536(17) 0.0489(17) 0.0443(16) -0.0188(14) -0.0070(13) -0.0010(13)
C30 0.0433(14) 0.0392(14) 0.0325(13) -0.0090(11) -0.0094(11) -0.0043(11)
C31 0.0373(13) 0.0363(13) 0.0301(12) -0.0049(10) -0.0038(10) -0.0100(10)
C32 0.0329(12) 0.0363(13) 0.0342(13) -0.0038(10) -0.0003(10) -0.0160(11)
C33 0.073(3) 0.145(5) 0.067(3) -0.004(3) 0.014(2) -0.028(3)
C34 0.137(5) 0.065(3) 0.125(4) -0.030(3) 0.063(4) -0.032(3)
C35 0.098(4) 0.177(6) 0.137(5) -0.086(4) 0.048(3) -0.111(5)
C36 0.057(3) 0.182(6) 0.090(3) 0.013(3) -0.001(2) -0.053(4)
C37 0.129(4) 0.073(3) 0.131(4) -0.004(3) 0.050(4) -0.047(3)
C38 0.099(4) 0.139(5) 0.111(4) -0.058(3) 0.036(3) -0.084(4)
C39 0.089(3) 0.132(4) 0.089(3) -0.032(3) -0.004(3) -0.040(3)
C40 0.139(4) 0.054(2) 0.079(3) 0.003(3) -0.039(3) -0.010(2)
C41 0.067(3) 0.154(5) 0.115(4) 0.001(3) -0.006(3) -0.079(4)
S1 0.0533(4) 0.0462(4) 0.0358(3) -0.0035(3) -0.0077(3) -0.0201(3)
S2 0.0516(4) 0.0441(4) 0.0374(4) 0.0043(3) -0.0097(3) -0.0215(3)
S3 0.0403(4) 0.0389(4) 0.0388(4) -0.0031(3) 0.0036(3) -0.0097(3)
S4 0.0438(4) 0.0461(4) 0.0380(4) -0.0069(3) 0.0046(3) -0.0099(3)

loop_
_atom_type_symbol
_atom_type_description
_atom_type_scat_dispersion_real
_atom_type_scat_dispersion_imag
_atom_type_scat_source
C C 0.0033 0.0016 'International Tables Vol C Tables 4.2.6.8 and 6.1.1.4'
H H 0.0000 0.0000 'International Tables Vol C Tables 4.2.6.8 and 6.1.1.4'
S S 0.1246 0.1234 'International Tables Vol C Tables 4.2.6.8 and 6.1.1.4'

loop_
_geom_angle_atom_site_label_1
_geom_angle_atom_site_label_2
_geom_angle_atom_site_label_3
_geom_angle_site_symmetry_1
_geom_angle_site_symmetry_3
_geom_angle
_geom_angle_publ_flag
C2 C1 C6 . . 121.4(3) ?
C2 C1 S1 . . 126.9(2) ?
C6 C1 S1 . . 111.54(18) ?
C3 C2 C1 . . 118.5(3) ?
C3 C2 H2 . . 120.8 ?
C1 C2 H2 . . 120.8 ?
C2 C3 C4 . . 121.0(3) ?
C2 C3 H3 . . 119.5 ?
C4 C3 H3 . . 119.5 ?
C5 C4 C3 . . 120.8(3) ?
C5 C4 H4 . . 119.6 ?
C3 C4 H4 . . 119.6 ?
C4 C5 C6 . . 119.7(3) ?
C4 C5 H5 . . 120.2 ?
C6 C5 H5 . . 120.2 ?
C1 C6 C5 . . 118.6(2) ?
C1 C6 C7 . . 112.3(2) ?
C5 C6 C7 . . 129.0(2) ?
C32 C7 C6 . . 111.9(2) ?
C32 C7 C8 . . 124.2(2) ?
C6 C7 C8 . . 124.0(2) ?
C15 C8 C9 . . 112.2(2) ?
C15 C8 C7 . . 123.5(2) ?
C9 C8 C7 . . 124.2(2) ?
C14 C9 C10 . . 118.8(2) ?
C14 C9 C8 . . 112.2(2) ?
C10 C9 C8 . . 128.9(2) ?
C11 C10 C9 . . 119.3(3) ?
C11 C10 H10 . . 120.4 ?
C9 C10 H10 . . 120.4 ?
C10 C11 C12 . . 120.8(3) ?
C10 C11 H11 . . 119.6 ?
C12 C11 H11 . . 119.6 ?
C13 C12 C11 . . 121.2(3) ?
C13 C12 H12 . . 119.4 ?
C11 C12 H12 . . 119.4 ?
C12 C13 C14 . . 118.1(3) ?
C12 C13 H13 . . 121.0 ?
C14 C13 H13 . . 121.0 ?
C13 C14 C9 . . 121.8(2) ?
C13 C14 S2 . . 126.7(2) ?
C9 C14 S2 . . 111.44(18) ?
C8 C15 C16 . . 127.9(2) ?
C8 C15 S2 . . 113.03(18) ?
C16 C15 S2 . . 119.06(17) ?
C17 C16 C15 . . 127.1(2) ?
C17 C16 S3 . . 113.18(18) ?
C15 C16 S3 . . 119.76(17) ?
C16 C17 C18 . . 111.9(2) ?
C16 C17 C24 . . 123.9(2) ?
C18 C17 C24 . . 124.2(2) ?
C19 C18 C23 . . 118.4(2) ?
C19 C18 C17 . . 112.2(2) ?
C23 C18 C17 . . 129.3(2) ?
C20 C19 C18 . . 122.0(2) ?
C20 C19 S3 . . 126.6(2) ?
C18 C19 S3 . . 111.39(18) ?
C21 C20 C19 . . 118.0(3) ?
C21 C20 H20 . . 121.0 ?
C19 C20 H20 . . 121.0 ?
C20 C21 C22 . . 121.0(3) ?
C20 C21 H21 . . 119.5 ?
C22 C21 H21 . . 119.5 ?
C23 C22 C21 . . 121.1(3) ?
C23 C22 H22 . . 119.4 ?
C21 C22 H22 . . 119.4 ?
C22 C23 C18 . . 119.5(3) ?
C22 C23 H23 . . 120.3 ?
C18 C23 H23 . . 120.3 ?
C31 C24 C25 . . 112.1(2) ?
C31 C24 C17 . . 123.9(2) ?
C25 C24 C17 . . 124.0(2) ?
C26 C25 C30 . . 118.9(2) ?
C26 C25 C24 . . 128.9(2) ?
C30 C25 C24 . . 112.2(2) ?
C27 C26 C25 . . 119.2(3) ?
C27 C26 H26 . . 120.4 ?
C25 C26 H26 . . 120.4 ?
C26 C27 C28 . . 121.1(3) ?
C26 C27 H27 . . 119.4 ?
C28 C27 H27 . . 119.4 ?
C29 C28 C27 . . 120.9(3) ?
C29 C28 H28 . . 119.5 ?
C27 C28 H28 . . 119.5 ?
C28 C29 C30 . . 118.3(3) ?
C28 C29 H29 . . 120.9 ?
C30 C29 H29 . . 120.9 ?
C29 C30 C25 . . 121.5(3) ?
C29 C30 S4 . . 126.9(2) ?
C25 C30 S4 . . 111.60(18) ?
C24 C31 C32 . . 127.3(2) ?
C24 C31 S4 . . 112.96(18) ?
C32 C31 S4 . . 119.71(18) ?
C7 C32 C31 . . 127.2(2) ?
C7 C32 S1 . . 113.15(18) ?
C31 C32 S1 . . 119.69(17) ?
C38 C33 C34 . . 119.6 ?
C38 C33 H33 . . 120.2 ?
C34 C33 H33 . . 120.2 ?
C33 C34 C35 . . 120.1 ?
C33 C34 H34 . . 119.9 ?
C35 C34 H34 . . 119.9 ?
C36 C35 C34 . . 120.2 ?
C36 C35 H35 . . 119.9 ?
C34 C35 H35 . . 119.9 ?
C35 C36 C37 . . 119.7 ?
C35 C36 H36 . . 120.2 ?
C37 C36 H36 . . 120.2 ?
C38 C37 C36 . . 120.0 ?
C38 C37 H37 . . 120.0 ?
C36 C37 H37 . . 120.0 ?
C33 C38 C37 . . 120.4 ?
C33 C38 H38 . . 119.8 ?
C37 C38 H38 . . 119.8 ?
C40 C39 C41 . 2_665 115.2(4) ?
C40 C39 H39 . . 122.4 ?
C41 C39 H39 2_665 . 122.4 ?
C41 C40 C39 . . 126.8(4) ?
C41 C40 H40 . . 116.6 ?
C39 C40 H40 . . 116.6 ?
C40 C41 C39 . 2_665 117.8(4) ?
C40 C41 H41 . . 121.1 ?
C39 C41 H41 2_665 . 121.1 ?
C1 S1 C32 . . 91.15(12) ?
C14 S2 C15 . . 91.10(12) ?
C19 S3 C16 . . 91.25(12) ?
C30 S4 C31 . . 91.14(12) ?

loop_
_geom_bond_atom_site_label_1
_geom_bond_atom_site_label_2
_geom_bond_site_symmetry_2
_geom_bond_distance
_geom_bond_publ_flag
C1 C2 . 1.399(4) ?
C1 C6 . 1.400(3) ?
C1 S1 . 1.737(3) ?
C2 C3 . 1.374(4) ?
C2 H2 . 0.9300 ?
C3 C4 . 1.390(4) ?
C3 H3 . 0.9300 ?
C4 C5 . 1.379(4) ?
C4 H4 . 0.9300 ?
C5 C6 . 1.403(3) ?
C5 H5 . 0.9300 ?
C6 C7 . 1.446(3) ?
C7 C32 . 1.364(3) ?
C7 C8 . 1.477(3) ?
C8 C15 . 1.360(3) ?
C8 C9 . 1.445(3) ?
C9 C14 . 1.400(3) ?
C9 C10 . 1.400(3) ?
C10 C11 . 1.379(4) ?
C10 H10 . 0.9300 ?
C11 C12 . 1.395(4) ?
C11 H11 . 0.9300 ?
C12 C13 . 1.370(4) ?
C12 H12 . 0.9300 ?
C13 C14 . 1.395(3) ?
C13 H13 . 0.9300 ?
C14 S2 . 1.741(3) ?
C15 C16 . 1.464(3) ?
C15 S2 . 1.745(2) ?
C16 C17 . 1.363(3) ?
C16 S3 . 1.741(2) ?
C17 C18 . 1.447(3) ?
C17 C24 . 1.478(3) ?
C18 C19 . 1.402(3) ?
C18 C23 . 1.402(3) ?
C19 C20 . 1.399(4) ?
C19 S3 . 1.739(3) ?
C20 C21 . 1.374(4) ?
C20 H20 . 0.9300 ?
C21 C22 . 1.388(4) ?
C21 H21 . 0.9300 ?
C22 C23 . 1.379(4) ?
C22 H22 . 0.9300 ?
C23 H23 . 0.9300 ?
C24 C31 . 1.362(3) ?
C24 C25 . 1.444(3) ?
C25 C26 . 1.403(4) ?
C25 C30 . 1.405(4) ?
C26 C27 . 1.374(4) ?
C26 H26 . 0.9300 ?
C27 C28 . 1.397(5) ?
C27 H27 . 0.9300 ?
C28 C29 . 1.373(4) ?
C28 H28 . 0.9300 ?
C29 C30 . 1.398(4) ?
C29 H29 . 0.9300 ?
C30 S4 . 1.733(3) ?
C31 C32 . 1.462(3) ?
C31 S4 . 1.749(2) ?
C32 S1 . 1.743(2) ?
C33 C38 . 1.3855 ?
C33 C34 . 1.3860 ?
C33 H33 . 0.9300 ?
C34 C35 . 1.3869 ?
C34 H34 . 0.9300 ?
C35 C36 . 1.3868 ?
C35 H35 . 0.9300 ?
C36 C37 . 1.3868 ?
C36 H36 . 0.9300 ?
C37 C38 . 1.3862 ?
C37 H37 . 0.9300 ?
C38 H38 . 0.9300 ?
C39 C40 . 1.352(6) ?
C39 C41 2_665 1.471(7) ?
C39 H39 . 0.9300 ?
C40 C41 . 1.322(6) ?
C40 H40 . 0.9300 ?
C41 C39 2_665 1.471(7) ?
C41 H41 . 0.9300 ?

loop_
_geom_torsion_atom_site_label_1
_geom_torsion_atom_site_label_2
_geom_torsion_atom_site_label_3
_geom_torsion_atom_site_label_4
_geom_torsion_site_symmetry_1
_geom_torsion_site_symmetry_2
_geom_torsion_site_symmetry_3
_geom_torsion_site_symmetry_4
_geom_torsion
_geom_torsion_publ_flag
C6 C1 C2 C3 . . . . -0.8(4) ?
S1 C1 C2 C3 . . . . -177.0(2) ?
C1 C2 C3 C4 . . . . 0.1(4) ?
C2 C3 C4 C5 . . . . 0.3(5) ?
C3 C4 C5 C6 . . . . -0.1(4) ?
C2 C1 C6 C5 . . . . 1.0(4) ?
S1 C1 C6 C5 . . . . 177.75(18) ?
C2 C1 C6 C7 . . . . -176.0(2) ?
S1 C1 C6 C7 . . . . 0.7(3) ?
C4 C5 C6 C1 . . . . -0.5(4) ?
C4 C5 C6 C7 . . . . 175.9(2) ?
C1 C6 C7 C32 . . . . 0.0(3) ?
C5 C6 C7 C32 . . . . -176.6(2) ?
C1 C6 C7 C8 . . . . -179.8(2) ?
C5 C6 C7 C8 . . . . 3.6(4) ?
C32 C7 C8 C15 . . . . 59.8(3) ?
C6 C7 C8 C15 . . . . -120.5(3) ?
C32 C7 C8 C9 . . . . -122.4(3) ?
C6 C7 C8 C9 . . . . 57.4(3) ?
C15 C8 C9 C14 . . . . 0.3(3) ?
C7 C8 C9 C14 . . . . -177.8(2) ?
C15 C8 C9 C10 . . . . -176.9(2) ?
C7 C8 C9 C10 . . . . 5.0(4) ?
C14 C9 C10 C11 . . . . 0.7(4) ?
C8 C9 C10 C11 . . . . 177.8(2) ?
C9 C10 C11 C12 . . . . -0.8(4) ?
C10 C11 C12 C13 . . . . 0.4(4) ?
C11 C12 C13 C14 . . . . 0.2(4) ?
C12 C13 C14 C9 . . . . -0.3(4) ?
C12 C13 C14 S2 . . . . -177.9(2) ?
C10 C9 C14 C13 . . . . -0.2(4) ?
C8 C9 C14 C13 . . . . -177.7(2) ?
C10 C9 C14 S2 . . . . 177.79(19) ?
C8 C9 C14 S2 . . . . 0.2(3) ?
C9 C8 C15 C16 . . . . -180.0(2) ?
C7 C8 C15 C16 . . . . -1.9(4) ?
C9 C8 C15 S2 . . . . -0.7(3) ?
C7 C8 C15 S2 . . . . 177.35(18) ?
C8 C15 C16 C17 . . . . -58.0(4) ?
S2 C15 C16 C17 . . . . 122.8(2) ?
C8 C15 C16 S3 . . . . 123.5(2) ?
S2 C15 C16 S3 . . . . -55.7(2) ?
C15 C16 C17 C18 . . . . -179.7(2) ?
S3 C16 C17 C18 . . . . -1.0(3) ?
C15 C16 C17 C24 . . . . -1.7(4) ?
S3 C16 C17 C24 . . . . 177.01(18) ?
C16 C17 C18 C19 . . . . 0.8(3) ?
C24 C17 C18 C19 . . . . -177.2(2) ?
C16 C17 C18 C23 . . . . -176.6(2) ?
C24 C17 C18 C23 . . . . 5.4(4) ?
C23 C18 C19 C20 . . . . -0.4(4) ?
C17 C18 C19 C20 . . . . -178.1(2) ?
C23 C18 C19 S3 . . . . 177.46(19) ?
C17 C18 C19 S3 . . . . -0.3(3) ?
C18 C19 C20 C21 . . . . -0.4(4) ?
S3 C19 C20 C21 . . . . -178.0(2) ?
C19 C20 C21 C22 . . . . 1.2(5) ?
C20 C21 C22 C23 . . . . -1.0(5) ?
C21 C22 C23 C18 . . . . 0.1(4) ?
C19 C18 C23 C22 . . . . 0.6(4) ?
C17 C18 C23 C22 . . . . 177.9(3) ?
C16 C17 C24 C31 . . . . 60.4(3) ?
C18 C17 C24 C31 . . . . -121.9(3) ?
C16 C17 C24 C25 . . . . -120.1(3) ?
C18 C17 C24 C25 . . . . 57.7(3) ?
C31 C24 C25 C26 . . . . -178.0(2) ?
C17 C24 C25 C26 . . . . 2.4(4) ?
C31 C24 C25 C30 . . . . 0.6(3) ?
C17 C24 C25 C30 . . . . -179.0(2) ?
C30 C25 C26 C27 . . . . 0.2(4) ?
C24 C25 C26 C27 . . . . 178.7(2) ?
C25 C26 C27 C28 . . . . -0.5(4) ?
C26 C27 C28 C29 . . . . 0.8(5) ?
C27 C28 C29 C30 . . . . -0.9(4) ?
C28 C29 C30 C25 . . . . 0.6(4) ?
C28 C29 C30 S4 . . . . -179.3(2) ?
C26 C25 C30 C29 . . . . -0.3(4) ?
C24 C25 C30 C29 . . . . -179.0(2) ?
C26 C25 C30 S4 . . . . 179.67(19) ?
C24 C25 C30 S4 . . . . 0.9(3) ?
C25 C24 C31 C32 . . . . 178.0(2) ?
C17 C24 C31 C32 . . . . -2.5(4) ?
C25 C24 C31 S4 . . . . -1.9(3) ?
C17 C24 C31 S4 . . . . 177.73(18) ?
C6 C7 C32 C31 . . . . 179.1(2) ?
C8 C7 C32 C31 . . . . -1.1(4) ?
C6 C7 C32 S1 . . . . -0.7(3) ?
C8 C7 C32 S1 . . . . 179.04(18) ?
C24 C31 C32 C7 . . . . -58.1(4) ?
S4 C31 C32 C7 . . . . 121.7(2) ?
C24 C31 C32 S1 . . . . 121.7(2) ?
S4 C31 C32 S1 . . . . -58.5(2) ?
C38 C33 C34 C35 . . . . -0.1 ?
C33 C34 C35 C36 . . . . 0.1 ?
C34 C35 C36 C37 . . . . -0.4 ?
C35 C36 C37 C38 . . . . 0.7 ?
C34 C33 C38 C37 . . . . 0.4 ?
C36 C37 C38 C33 . . . . -0.7 ?
C41 C39 C40 C41 2_665 . . . -4.3(8) ?
C39 C40 C41 C39 . . . 2_665 4.4(8) ?
C2 C1 S1 C32 . . . . 175.6(3) ?
C6 C1 S1 C32 . . . . -0.98(19) ?
C7 C32 S1 C1 . . . . 1.00(19) ?
C31 C32 S1 C1 . . . . -178.9(2) ?
C13 C14 S2 C15 . . . . 177.3(2) ?
C9 C14 S2 C15 . . . . -0.55(19) ?
C8 C15 S2 C14 . . . . 0.74(19) ?
C16 C15 S2 C14 . . . . -179.94(19) ?
C20 C19 S3 C16 . . . . 177.5(2) ?
C18 C19 S3 C16 . . . . -0.24(19) ?
C17 C16 S3 C19 . . . . 0.72(19) ?
C15 C16 S3 C19 . . . . 179.49(19) ?
C29 C30 S4 C31 . . . . 178.3(2) ?
C25 C30 S4 C31 . . . . -1.62(19) ?
C24 C31 S4 C30 . . . . 2.02(19) ?
C32 C31 S4 C30 . . . . -177.8(2) ?
